data_4104745
loop_
_publ_author_name
'Guozan Yuan'
'Chengfeng Zhu'
'Yan Liu'
'Weimin Xuan'
'Yong Cui'

_publ_contact_author 'Yong Cui'
_publ_contact_author_email yongcui@sjtu.edu.cn
_publ_contact_author_fax +86-21-54741297
_publ_contact_author_phone +86-21-54747687
_publ_section_title
;
 Anion-Driven Conformational Polymorphism in Homochiral Helical
 Coordination Polymers
;
_journal_name_full 'Journal of the American Chemical Society'
_journal_page_first 10452
_journal_page_last 10460
_journal_paper_doi 10.1021/ja901154p
_journal_volume 131
_journal_year 2009
_chemical_formula_moiety 'C93 H124 Ag3 N9 O26'
_chemical_formula_sum 'C93 H124 Ag3 N9 O26'
_chemical_formula_weight 2107.62
_chemical_name_systematic
; 
 ? 
;
_space_group_IT_number 92
_symmetry_cell_setting tetragonal
_symmetry_space_group_name_Hall 'P 4abw 2nw'
_symmetry_space_group_name_H-M 'P 41 21 2'
_atom_sites_solution_hydrogens geom
_atom_sites_solution_primary direct
_atom_sites_solution_secondary difmap
_audit_creation_method SHELXL-97
_cell_angle_alpha 90.00
_cell_angle_beta 90.00
_cell_angle_gamma 90.00
_cell_formula_units_Z 8
_cell_length_a 28.7749(3)
_cell_length_b 28.7749(3)
_cell_length_c 24.4911(6)
_cell_measurement_temperature 123(2)
_cell_volume 20278.5(6)
_computing_cell_refinement 'SAINT (Bruker, 1999)'
_computing_data_collection 'SMART (Bruker, 1997)'
_computing_data_reduction SAINT
_computing_molecular_graphics 'SHELXTL-PLUS (Sheldrick, 1990)'
_computing_publication_material SHELXL-97
_computing_structure_refinement 'SHELXL-97 (Sheldrick, 1997)'
_computing_structure_solution 'SHELXS-97 (Sheldrick, 1990)'
_diffrn_ambient_temperature 123(2)
_diffrn_measured_fraction_theta_full 0.997
_diffrn_measured_fraction_theta_max 0.997
_diffrn_measurement_method '\w scans'
_diffrn_radiation_monochromator graphite
_diffrn_radiation_source 'fine-focus sealed tube'
_diffrn_radiation_type CuK\a
_diffrn_radiation_wavelength 1.54178
_diffrn_reflns_av_R_equivalents 0.0373
_diffrn_reflns_av_sigmaI/netI 0.0444
_diffrn_reflns_limit_h_max 28
_diffrn_reflns_limit_h_min -23
_diffrn_reflns_limit_k_max 24
_diffrn_reflns_limit_k_min -27
_diffrn_reflns_limit_l_max 21
_diffrn_reflns_limit_l_min -24
_diffrn_reflns_number 44201
_diffrn_reflns_theta_full 50.44
_diffrn_reflns_theta_max 50.44
_diffrn_reflns_theta_min 2.37
_exptl_absorpt_coefficient_mu 5.227
_exptl_absorpt_correction_T_max 0.4885
_exptl_absorpt_correction_T_min 0.3926
_exptl_absorpt_correction_type multi-scan
_exptl_absorpt_process_details 'SADABS (Sheldrick, 1996)'
_exptl_crystal_colour colourless
_exptl_crystal_density_diffrn 1.381
_exptl_crystal_description block
_exptl_crystal_F_000 8752
_exptl_crystal_size_max 0.22
_exptl_crystal_size_mid 0.18
_exptl_crystal_size_min 0.16
_refine_diff_density_max 1.099
_refine_diff_density_min -1.027
_refine_diff_density_rms 0.100
_refine_ls_abs_structure_details 'Flack H D (1983), Acta Cryst. A39, 876-881'
_refine_ls_abs_structure_Flack 0.020(9)
_refine_ls_extinction_method none
_refine_ls_goodness_of_fit_ref 1.039
_refine_ls_hydrogen_treatment constr
_refine_ls_matrix_type full
_refine_ls_number_parameters 917
_refine_ls_number_reflns 10547
_refine_ls_number_restraints 19
_refine_ls_restrained_S_all 1.049
_refine_ls_R_factor_all 0.0665
_refine_ls_R_factor_gt 0.0640
_refine_ls_shift/su_max 0.000
_refine_ls_shift/su_mean 0.000
_refine_ls_structure_factor_coef Fsqd
_refine_ls_weighting_details 'calc w=1/[\s^2^(Fo^2^)+(0.1004P)^2^+81.4878P] where P=(Fo^2^+2Fc^2^)/3'
_refine_ls_weighting_scheme calc
_refine_ls_wR_factor_gt 0.1693
_refine_ls_wR_factor_ref 0.1718
_reflns_number_gt 10073
_reflns_number_total 10547
_reflns_threshold_expression >2sigma(I)
_cod_data_source_file ja901154p_si_002_1.cif
_cod_data_source_block 1_[AgL(NO3)]
_cod_original_sg_symbol_Hall ' P 4abw 2nw '
_cod_database_code 4104745

loop_
_symmetry_equiv_pos_as_xyz
'x, y, z'
'-y+1/2, x+1/2, z+1/4'
'-x, -y, z+1/2'
'y+1/2, -x+1/2, z+3/4'
'x+1/2, -y+1/2, -z+3/4'
'-x+1/2, y+1/2, -z+1/4'
'y, x, -z'
'-y, -x, -z+1/2'

loop_
_atom_site_label
_atom_site_type_symbol
_atom_site_fract_x
_atom_site_fract_y
_atom_site_fract_z
_atom_site_U_iso_or_equiv
_atom_site_adp_type
_atom_site_occupancy
_atom_site_symmetry_multiplicity
_atom_site_calc_flag
_atom_site_refinement_flags
Ag1 Ag -0.24680(3) 0.32463(3) -0.27344(3) 0.0586(3) Uani 1 1 d .
Ag2 Ag -0.18594(3) 0.40461(3) -0.33041(3) 0.0630(3) Uani 1 1 d .
Ag3 Ag -0.12901(4) 0.47979(4) -0.41988(5) 0.0997(4) Uani 1 1 d .
N1 N -0.19794(19) 0.26952(15) -0.2895(2) 0.044(2) Uani 1 1 d G
C1 C -0.1519(2) 0.27301(15) -0.2728(2) 0.048(3) Uani 1 1 d G
H1A H -0.1416 0.2997 -0.2552 0.057 Uiso 1 1 calc R
C2 C -0.12128(15) 0.23655(18) -0.2823(2) 0.047(3) Uani 1 1 d G
H2A H -0.0905 0.2389 -0.2711 0.056 Uiso 1 1 calc R
C3 C -0.13669(16) 0.19659(15) -0.3086(2) 0.028(2) Uani 1 1 d G
C4 C -0.18272(17) 0.19309(15) -0.3253(2) 0.034(2) Uani 1 1 d G
H4A H -0.1930 0.1664 -0.3429 0.041 Uiso 1 1 calc R
C5 C -0.21335(14) 0.22956(18) -0.3157(2) 0.039(2) Uani 1 1 d G
H5A H -0.2441 0.2272 -0.3269 0.047 Uiso 1 1 calc R
C12 C 0.0048(3) 0.1112(4) -0.2457(4) 0.051(3) Uani 1 1 d .
H12A H 0.0016 0.1349 -0.2184 0.077 Uiso 1 1 calc R
H12B H 0.0342 0.1146 -0.2638 0.077 Uiso 1 1 calc R
H12C H 0.0033 0.0811 -0.2287 0.077 Uiso 1 1 calc R
C6 C -0.10207(16) 0.15657(15) -0.3187(2) 0.029(2) Uani 1 1 d G
C7 C -0.10532(15) 0.12641(17) -0.36292(18) 0.026(2) Uani 1 1 d G
C8 C -0.07301(17) 0.09090(16) -0.36919(18) 0.030(2) Uani 1 1 d G
C9 C -0.03746(16) 0.08554(17) -0.3313(2) 0.032(2) Uani 1 1 d G
C10 C -0.03421(16) 0.11569(19) -0.28711(18) 0.033(2) Uani 1 1 d G
C11 C -0.06652(18) 0.15121(17) -0.28083(18) 0.037(2) Uani 1 1 d G
H11A H -0.0644 0.1714 -0.2513 0.044 Uiso 1 1 calc R
C13 C -0.0035(3) 0.0457(4) -0.3369(4) 0.050(3) Uani 1 1 d .
H13A H 0.0188 0.0471 -0.3079 0.075 Uiso 1 1 calc R
H13B H 0.0122 0.0480 -0.3714 0.075 Uiso 1 1 calc R
H13C H -0.0201 0.0168 -0.3351 0.075 Uiso 1 1 calc R
C14 C -0.1306(4) 0.1620(3) -0.4456(4) 0.048(3) Uani 1 1 d .
H14A H -0.1568 0.1630 -0.4699 0.072 Uiso 1 1 calc R
H14B H -0.1038 0.1512 -0.4651 0.072 Uiso 1 1 calc R
H14C H -0.1247 0.1926 -0.4316 0.072 Uiso 1 1 calc R
C15 C -0.07542(15) 0.06203(15) -0.41994(15) 0.030(2) Uani 1 1 d G
C16 C -0.10664(16) 0.02519(16) -0.42160(17) 0.028(2) Uani 1 1 d G
C17 C -0.10931(16) -0.00271(14) -0.4678(2) 0.036(2) Uani 1 1 d G
C18 C -0.08077(19) 0.00623(17) -0.51239(17) 0.038(2) Uani 1 1 d G
H18A H -0.0826 -0.0124 -0.5433 0.045 Uiso 1 1 calc R
C19 C -0.04956(17) 0.04307(17) -0.51073(15) 0.039(2) Uani 1 1 d G
C20 C -0.04688(14) 0.07097(13) -0.46451(16) 0.032(2) Uani 1 1 d G
C21 C -0.0113(2) 0.1096(2) -0.4626(3) 0.048(3) Uani 1 1 d GD
H21A H 0.0052 0.1107 -0.4966 0.072 Uiso 1 1 calc R
H21B H 0.0102 0.1039 -0.4334 0.072 Uiso 1 1 calc R
H21C H -0.0268 0.1387 -0.4566 0.072 Uiso 1 1 calc R
C22 C -0.0218(4) 0.0533(4) -0.5617(4) 0.068(3) Uani 1 1 d D
H22A H -0.0017 0.0793 -0.5551 0.102 Uiso 1 1 calc R
H22B H -0.0427 0.0605 -0.5911 0.102 Uiso 1 1 calc R
H22C H -0.0036 0.0265 -0.5711 0.102 Uiso 1 1 calc R
C23 C -0.1827(3) 0.0297(4) -0.3834(4) 0.047(3) Uani 1 1 d .
H23A H -0.1989 0.0235 -0.3500 0.071 Uiso 1 1 calc R
H23B H -0.1956 0.0113 -0.4122 0.071 Uiso 1 1 calc R
H23C H -0.1857 0.0621 -0.3923 0.071 Uiso 1 1 calc R
C24 C -0.1427(2) -0.04465(17) -0.4696(2) 0.042(2) Uani 1 1 d G
C25 C -0.1474(2) -0.0746(2) -0.4253(2) 0.050(3) Uani 1 1 d G
H25A H -0.1301 -0.0695 -0.3938 0.059 Uiso 1 1 calc R
C26 C -0.1778(2) -0.11199(19) -0.4283(2) 0.057(3) Uani 1 1 d G
H26A H -0.1809 -0.1320 -0.3987 0.068 Uiso 1 1 calc R
N2 N -0.2036(2) -0.11952(17) -0.4755(2) 0.058(2) Uani 1 1 d G
C27 C -0.1989(2) -0.08961(19) -0.51971(18) 0.052(3) Uani 1 1 d G
H27A H -0.2162 -0.0947 -0.5513 0.063 Uiso 1 1 calc R
C28 C -0.1685(2) -0.05218(18) -0.51676(19) 0.044(3) Uani 1 1 d G
H28A H -0.1654 -0.0322 -0.5464 0.053 Uiso 1 1 calc R
C40 C -0.0853(4) 0.2040(4) -0.6137(4) 0.056(3) Uani 1 1 d .
H40A H -0.0878 0.1806 -0.6414 0.084 Uiso 1 1 calc R
H40B H -0.0633 0.1942 -0.5866 0.084 Uiso 1 1 calc R
H40C H -0.0749 0.2326 -0.6299 0.084 Uiso 1 1 calc R
N3 N -0.1848(2) 0.35205(18) -0.3906(2) 0.051(2) Uani 1 1 d G
C29 C -0.14522(17) 0.3249(2) -0.3972(2) 0.041(2) Uani 1 1 d G
H29A H -0.1201 0.3286 -0.3737 0.049 Uiso 1 1 calc R
C30 C -0.14317(16) 0.29229(18) -0.4390(2) 0.035(2) Uani 1 1 d G
H30A H -0.1167 0.2741 -0.4434 0.042 Uiso 1 1 calc R
C31 C -0.18069(19) 0.28680(18) -0.47417(19) 0.038(2) Uani 1 1 d G
C32 C -0.22026(17) 0.3139(2) -0.4675(2) 0.048(3) Uani 1 1 d G
H32A H -0.2454 0.3103 -0.4911 0.058 Uiso 1 1 calc R
C33 C -0.22230(18) 0.3466(2) -0.4258(2) 0.058(3) Uani 1 1 d G
H33A H -0.2488 0.3647 -0.4213 0.069 Uiso 1 1 calc R
C41 C -0.1660(4) 0.1508(3) -0.6500(3) 0.046(3) Uani 1 1 d .
H41A H -0.1952 0.1351 -0.6550 0.069 Uiso 1 1 calc R
H41B H -0.1422 0.1283 -0.6425 0.069 Uiso 1 1 calc R
H41C H -0.1583 0.1676 -0.6827 0.069 Uiso 1 1 calc R
C34 C -0.17742(18) 0.25028(16) -0.51937(18) 0.032(2) Uani 1 1 d G
C35 C -0.21577(14) 0.22368(18) -0.53401(19) 0.031(2) Uani 1 1 d G
C36 C -0.21199(15) 0.19087(17) -0.5754(2) 0.026(2) Uani 1 1 d G
C37 C -0.16986(18) 0.18467(17) -0.60222(18) 0.033(2) Uani 1 1 d G
C38 C -0.13151(14) 0.21128(19) -0.5876(2) 0.039(2) Uani 1 1 d G
C39 C -0.13529(15) 0.24408(18) -0.5462(2) 0.037(2) Uani 1 1 d G
H39A H -0.1096 0.2619 -0.5364 0.044 Uiso 1 1 calc R
C42 C -0.2596(4) 0.2052(4) -0.4558(4) 0.046(3) Uani 1 1 d .
H42A H -0.2896 0.2101 -0.4397 0.069 Uiso 1 1 calc R
H42B H -0.2360 0.2176 -0.4322 0.069 Uiso 1 1 calc R
H42C H -0.2546 0.1725 -0.4609 0.069 Uiso 1 1 calc R
C43 C -0.25323(13) 0.16058(14) -0.58476(18) 0.027(2) Uani 1 1 d G
C44 C -0.25509(15) 0.11851(16) -0.55694(19) 0.028(2) Uani 1 1 d G
C45 C -0.29354(17) 0.08969(13) -0.56276(19) 0.037(2) Uani 1 1 d G
C46 C -0.33013(15) 0.10294(16) -0.5964(2) 0.037(2) Uani 1 1 d G
H46A H -0.3559 0.0837 -0.6003 0.044 Uiso 1 1 calc R
C47 C -0.32827(14) 0.14500(16) -0.62421(18) 0.035(2) Uani 1 1 d G
C48 C -0.28982(15) 0.17382(12) -0.61839(15) 0.032(2) Uani 1 1 d G
C49 C -0.2868(2) 0.22123(15) -0.6466(3) 0.046(3) Uani 1 1 d G
H49A H -0.3141 0.2260 -0.6685 0.070 Uiso 1 1 calc R
H49B H -0.2598 0.2221 -0.6695 0.070 Uiso 1 1 calc R
H49C H -0.2848 0.2453 -0.6195 0.070 Uiso 1 1 calc R
C50 C -0.3705(4) 0.1591(4) -0.6580(4) 0.056(3) Uani 1 1 d .
H50A H -0.3648 0.1887 -0.6750 0.084 Uiso 1 1 calc R
H50B H -0.3972 0.1615 -0.6347 0.084 Uiso 1 1 calc R
H50C H -0.3762 0.1362 -0.6856 0.084 Uiso 1 1 calc R
C51 C -0.1882(4) 0.0726(4) -0.5402(5) 0.064(3) Uani 1 1 d .
H51A H -0.1644 0.0685 -0.5132 0.096 Uiso 1 1 calc R
H51B H -0.1743 0.0813 -0.5743 0.096 Uiso 1 1 calc R
H51C H -0.2051 0.0441 -0.5447 0.096 Uiso 1 1 calc R
C52 C -0.2977(2) 0.04508(16) -0.5306(2) 0.044(3) Uani 1 1 d G
C53 C -0.2866(2) 0.04534(17) -0.4753(2) 0.041(2) Uani 1 1 d G
H53A H -0.2772 0.0728 -0.4586 0.050 Uiso 1 1 calc R
C54 C -0.2896(2) 0.0046(2) -0.44507(16) 0.050(3) Uani 1 1 d G
H54A H -0.2822 0.0048 -0.4081 0.060 Uiso 1 1 calc R
N4 N -0.3038(2) -0.03642(17) -0.4700(2) 0.052(2) Uani 1 1 d G
C55 C -0.3149(2) -0.03668(16) -0.5253(2) 0.059(3) Uani 1 1 d G
H55A H -0.3243 -0.0641 -0.5420 0.070 Uiso 1 1 calc R
C56 C -0.3119(2) 0.0041(2) -0.55554(16) 0.049(3) Uani 1 1 d G
H56A H -0.3193 0.0039 -0.5925 0.059 Uiso 1 1 calc R
C68 C -0.1273(3) 0.7620(3) -0.2074(4) 0.047(3) Uani 1 1 d .
H68A H -0.1564 0.7548 -0.2247 0.070 Uiso 1 1 calc R
H68B H -0.1152 0.7904 -0.2221 0.070 Uiso 1 1 calc R
H68C H -0.1321 0.7654 -0.1688 0.070 Uiso 1 1 calc R
N5 N -0.1190(2) 0.5353(2) -0.3625(3) 0.062(3) Uani 1 1 d G
C57 C -0.1277(2) 0.5808(3) -0.3784(2) 0.066(3) Uani 1 1 d G
H57A H -0.1422 0.5868 -0.4116 0.079 Uiso 1 1 calc R
C58 C -0.1147(2) 0.61746(19) -0.3447(3) 0.053(3) Uani 1 1 d G
H58A H -0.1206 0.6479 -0.3554 0.064 Uiso 1 1 calc R
C59 C -0.0930(2) 0.60856(19) -0.2951(2) 0.043(3) Uani 1 1 d G
C60 C -0.0843(2) 0.5630(2) -0.2792(2) 0.052(3) Uani 1 1 d G
H60A H -0.0698 0.5571 -0.2460 0.063 Uiso 1 1 calc R
C61 C -0.0973(2) 0.52638(17) -0.3129(3) 0.060(3) Uani 1 1 d G
H61A H -0.0914 0.4959 -0.3022 0.072 Uiso 1 1 calc R
C69 C -0.0326(4) 0.7643(4) -0.1612(5) 0.057(3) Uani 1 1 d .
H69A H -0.0576 0.7861 -0.1581 0.086 Uiso 1 1 calc R
H69B H -0.0061 0.7793 -0.1773 0.086 Uiso 1 1 calc R
H69C H -0.0244 0.7530 -0.1255 0.086 Uiso 1 1 calc R
C62 C -0.07666(17) 0.64851(16) -0.2600(2) 0.030(2) Uani 1 1 d G
C63 C -0.03172(16) 0.64965(16) -0.2392(2) 0.033(2) Uani 1 1 d G
C64 C -0.01724(13) 0.68716(18) -0.2078(2) 0.030(2) Uani 1 1 d G
C65 C -0.04771(17) 0.72353(15) -0.1971(2) 0.034(2) Uani 1 1 d G
C66 C -0.09265(16) 0.72239(16) -0.2178(2) 0.032(2) Uani 1 1 d G
C67 C -0.10712(14) 0.68488(18) -0.2493(2) 0.038(2) Uani 1 1 d G
H67A H -0.1372 0.6841 -0.2632 0.046 Uiso 1 1 calc R
C70 C 0.0214(4) 0.6155(4) -0.3014(4) 0.063(3) Uani 1 1 d .
H70A H 0.0419 0.5893 -0.3044 0.094 Uiso 1 1 calc R
H70B H 0.0389 0.6437 -0.3046 0.094 Uiso 1 1 calc R
H70C H -0.0014 0.6141 -0.3300 0.094 Uiso 1 1 calc R
C71 C 0.03201(11) 0.68710(18) -0.18684(18) 0.030(2) Uani 1 1 d G
C72 C 0.04093(14) 0.6618(2) -0.13966(19) 0.035(2) Uani 1 1 d G
C73 C 0.08634(16) 0.65634(18) -0.12141(17) 0.036(2) Uani 1 1 d G
C74 C 0.12284(12) 0.6762(2) -0.15033(19) 0.035(2) Uani 1 1 d G
H74A H 0.1532 0.6726 -0.1381 0.043 Uiso 1 1 calc R
C75 C 0.11392(11) 0.70155(18) -0.19751(18) 0.035(2) Uani 1 1 d G
C76 C 0.06851(13) 0.70699(14) -0.21577(14) 0.030(2) Uani 1 1 d G
C77 C 0.0586(2) 0.7367(2) -0.2661(2) 0.040(2) Uani 1 1 d GD
H77A H 0.0873 0.7477 -0.2812 0.060 Uiso 1 1 calc R
H77B H 0.0396 0.7627 -0.2560 0.060 Uiso 1 1 calc R
H77C H 0.0425 0.7183 -0.2929 0.060 Uiso 1 1 calc R
C78 C 0.1546(3) 0.7256(4) -0.2258(4) 0.046(3) Uani 1 1 d D
H78A H 0.1436 0.7417 -0.2576 0.070 Uiso 1 1 calc R
H78B H 0.1772 0.7028 -0.2365 0.070 Uiso 1 1 calc R
H78C H 0.1686 0.7475 -0.2012 0.070 Uiso 1 1 calc R
C79 C -0.0064(4) 0.5998(4) -0.1146(5) 0.068(3) Uani 1 1 d .
H79A H -0.0323 0.5913 -0.0920 0.102 Uiso 1 1 calc R
H79B H 0.0204 0.5819 -0.1043 0.102 Uiso 1 1 calc R
H79C H -0.0138 0.5938 -0.1522 0.102 Uiso 1 1 calc R
C80 C 0.0980(2) 0.6288(2) -0.0700(2) 0.042(2) Uani 1 1 d G
C81 C 0.0720(2) 0.6319(2) -0.0223(3) 0.048(3) Uani 1 1 d G
H81A H 0.0470 0.6524 -0.0204 0.057 Uiso 1 1 calc R
C82 C 0.0832(2) 0.6045(3) 0.0225(2) 0.065(3) Uani 1 1 d G
H82A H 0.0658 0.6067 0.0544 0.078 Uiso 1 1 calc R
N6 N 0.1205(3) 0.5739(3) 0.0197(3) 0.080(3) Uani 1 1 d G
C83 C 0.1466(2) 0.5707(3) -0.0280(3) 0.084(4) Uani 1 1 d G
H83A H 0.1715 0.5503 -0.0299 0.101 Uiso 1 1 calc R
C84 C 0.1353(2) 0.5982(3) -0.0728(3) 0.084(5) Uani 1 1 d G
H84A H 0.1528 0.5960 -0.1047 0.100 Uiso 1 1 calc R
O1 O -0.14037(19) 0.13119(19) -0.4014(2) 0.0295(13) Uani 1 1 d .
O2 O -0.1343(2) 0.0184(2) -0.3768(2) 0.0424(16) Uani 1 1 d .
O3 O -0.2576(2) 0.2284(2) -0.5078(2) 0.0386(15) Uani 1 1 d .
O4 O -0.2190(2) 0.1079(2) -0.5230(2) 0.0384(15) Uani 1 1 d .
O5 O -0.0015(2) 0.6143(2) -0.2495(2) 0.0445(16) Uani 1 1 d .
O6 O 0.0034(2) 0.6476(2) -0.1077(3) 0.0489(18) Uani 1 1 d .
N7 N -0.3384(3) 0.2495(4) -0.3593(4) 0.063(3) Uani 1 1 d D
O7 O -0.3622(4) 0.2560(5) -0.4005(3) 0.109(4) Uani 1 1 d D
O8 O -0.3432(3) 0.2143(4) -0.3302(4) 0.082(3) Uani 1 1 d D
O9 O -0.3098(3) 0.2790(3) -0.3447(4) 0.090(3) Uani 1 1 d D
N8 N -0.2355(5) 0.4879(6) -0.4603(5) 0.117(6) Uani 1 1 d D
O11 O -0.2116(6) 0.5237(5) -0.4545(6) 0.146(6) Uani 1 1 d D
O10 O -0.2619(5) 0.4808(5) -0.4994(5) 0.142(5) Uani 1 1 d D
O12 O -0.2354(5) 0.4556(4) -0.4267(5) 0.124(5) Uani 1 1 d D
N9 N -0.0813(4) 0.3922(4) -0.2844(5) 0.088(4) Uani 1 1 d D
O13 O -0.0853(5) 0.4090(6) -0.3308(5) 0.148(3) Uani 1 1 d D
O14 O -0.1151(5) 0.3761(6) -0.2597(5) 0.148(3) Uani 1 1 d D
O15 O -0.0497(5) 0.4099(6) -0.2567(5) 0.148(3) Uani 1 1 d D
O16 O -0.1978(4) 0.8929(4) -0.2361(5) 0.111(3) Uiso 1 1 d .
C85 C -0.1488(14) 0.8918(13) -0.1538(16) 0.237(16) Uiso 1 1 d .
C86 C -0.1974(11) 0.8946(10) -0.1737(13) 0.192(11) Uiso 1 1 d D
C87 C -0.2365(9) 0.8639(9) -0.1505(11) 0.169(9) Uiso 1 1 d D
O17 O 0.1389(8) 0.0459(7) -0.1592(9) 0.204(8) Uiso 1 1 d .
C88 C 0.1215(9) 0.0233(9) -0.2430(11) 0.166(9) Uiso 1 1 d D
C89 C 0.1012(12) 0.0184(12) -0.1857(13) 0.215(13) Uiso 1 1 d D
C90 C 0.1223(14) -0.0303(12) -0.1852(17) 0.247(16) Uiso 1 1 d D
O18 O -0.0022(9) 0.6870(9) 0.0668(12) 0.272(12) Uiso 1 1 d D
C91 C -0.0562(16) 0.7217(18) 0.007(2) 0.38(3) Uiso 1 1 d D
C92 C -0.0134(18) 0.7354(12) 0.0415(19) 0.36(3) Uiso 1 1 d D
C93 C 0.006(2) 0.7668(12) 0.088(2) 0.40(3) Uiso 1 1 d D
O19 O -0.3641(4) 0.3518(4) -0.4381(4) 0.104(3) Uiso 1 1 d .
O20 O 0.4636(5) 0.7355(5) 0.1040(6) 0.145(5) Uiso 1 1 d .
O22 O 0.0294(7) 0.7035(7) 0.1592(9) 0.203(7) Uiso 1 1 d .
O21 O 0.0432(6) 0.5082(6) 0.3310(8) 0.174(6) Uiso 1 1 d .
O23 O 0.0048(11) 0.5360(10) 0.1457(12) 0.289(13) Uiso 1 1 d .
O24 O -0.0372(11) 0.5892(11) 0.0604(13) 0.307(14) Uiso 1 1 d .
O25 O -0.0052(15) 0.5195(15) 0.0073(18) 0.40(2) Uiso 1 1 d .
O26 O -0.3253(15) 0.3253(15) -0.7500 0.38(3) Uiso 1 2 d S
O27 O -0.403(2) 0.350(2) -0.728(3) 0.32(3) Uiso 0.50 1 d P

loop_
_atom_site_aniso_label
_atom_site_aniso_U_11
_atom_site_aniso_U_22
_atom_site_aniso_U_33
_atom_site_aniso_U_23
_atom_site_aniso_U_13
_atom_site_aniso_U_12
Ag1 0.0959(7) 0.0371(4) 0.0428(4) 0.0018(3) 0.0069(4) 0.0273(4)
Ag2 0.0879(7) 0.0557(5) 0.0453(5) -0.0273(4) 0.0001(4) 0.0093(4)
Ag3 0.0879(8) 0.1085(9) 0.1026(9) -0.0795(7) 0.0099(6) -0.0040(6)
N1 0.071(6) 0.032(5) 0.030(4) 0.004(4) 0.006(4) 0.010(4)
C1 0.067(8) 0.036(6) 0.040(6) 0.007(5) 0.005(5) 0.010(5)
C2 0.072(7) 0.035(6) 0.033(5) -0.002(5) 0.006(5) -0.009(5)
C3 0.038(6) 0.026(5) 0.021(5) 0.003(4) 0.010(4) -0.004(4)
C4 0.042(6) 0.039(5) 0.022(5) -0.007(4) 0.013(4) 0.008(4)
C5 0.055(6) 0.050(6) 0.012(4) 0.001(4) 0.011(4) 0.014(5)
C12 0.041(6) 0.075(8) 0.039(6) -0.006(5) -0.002(5) 0.000(5)
C6 0.035(5) 0.027(5) 0.026(5) 0.002(4) 0.010(4) -0.006(4)
C7 0.026(5) 0.022(5) 0.031(5) -0.003(4) 0.008(4) 0.002(4)
C8 0.038(5) 0.029(5) 0.024(5) -0.002(4) 0.008(4) -0.007(4)
C9 0.019(5) 0.051(6) 0.026(5) 0.002(5) 0.000(4) 0.003(4)
C10 0.033(5) 0.051(6) 0.016(5) -0.002(4) 0.002(4) -0.001(4)
C11 0.026(5) 0.057(6) 0.027(5) -0.008(4) 0.001(4) -0.001(4)
C13 0.044(6) 0.067(7) 0.040(6) -0.019(5) 0.005(5) 0.010(5)
C14 0.061(7) 0.049(6) 0.035(6) 0.010(5) 0.011(5) 0.009(5)
C15 0.033(5) 0.022(5) 0.034(5) -0.002(4) -0.002(4) 0.011(4)
C16 0.033(5) 0.028(5) 0.024(5) -0.004(4) -0.008(4) 0.006(4)
C17 0.054(6) 0.019(5) 0.034(6) -0.001(4) -0.007(5) 0.005(4)
C18 0.049(6) 0.039(6) 0.025(5) -0.014(4) 0.010(4) 0.005(5)
C19 0.031(5) 0.053(6) 0.032(6) -0.007(5) 0.016(4) -0.002(5)
C20 0.026(5) 0.038(5) 0.033(6) -0.004(4) 0.012(4) -0.004(4)
C21 0.044(6) 0.060(7) 0.039(6) -0.012(5) 0.015(5) -0.014(5)
C22 0.070(8) 0.089(9) 0.045(7) -0.023(6) 0.018(6) -0.014(7)
C23 0.040(7) 0.067(7) 0.036(6) 0.000(5) 0.011(5) -0.018(5)
C24 0.062(7) 0.021(5) 0.044(6) -0.004(5) -0.016(5) -0.004(4)
C25 0.071(7) 0.037(6) 0.040(6) 0.015(5) -0.012(5) -0.007(5)
C26 0.082(8) 0.033(6) 0.056(7) 0.022(5) -0.025(6) -0.017(6)
N2 0.099(7) 0.030(5) 0.045(6) 0.004(4) 0.005(5) -0.002(4)
C27 0.094(8) 0.035(6) 0.028(6) 0.003(5) -0.001(5) -0.021(6)
C28 0.083(7) 0.023(5) 0.027(5) 0.006(4) 0.006(5) -0.007(5)
C40 0.050(7) 0.072(8) 0.046(6) 0.000(6) 0.030(5) -0.008(6)
N3 0.073(6) 0.047(5) 0.034(5) -0.008(4) -0.004(5) 0.003(5)
C29 0.055(7) 0.033(5) 0.034(5) -0.005(5) -0.009(5) -0.006(5)
C30 0.045(6) 0.027(5) 0.032(5) -0.003(4) -0.001(4) 0.001(4)
C31 0.056(6) 0.028(5) 0.029(5) 0.011(4) 0.003(5) 0.002(5)
C32 0.048(6) 0.050(6) 0.046(6) -0.012(5) -0.011(5) 0.017(5)
C33 0.074(8) 0.061(7) 0.037(6) -0.012(6) -0.021(6) 0.020(6)
C41 0.066(7) 0.055(6) 0.017(5) -0.007(4) 0.023(5) -0.002(5)
C34 0.052(6) 0.030(5) 0.015(4) 0.012(4) 0.004(4) 0.000(4)
C35 0.031(5) 0.042(6) 0.019(5) 0.003(4) -0.001(4) 0.005(4)
C36 0.043(6) 0.024(5) 0.010(4) 0.003(4) 0.006(4) 0.008(4)
C37 0.053(6) 0.029(5) 0.018(5) 0.002(4) 0.010(4) -0.004(4)
C38 0.047(6) 0.041(6) 0.027(5) 0.003(4) 0.010(4) -0.007(5)
C39 0.054(6) 0.029(5) 0.026(5) 0.006(4) 0.007(5) -0.012(4)
C42 0.051(6) 0.058(6) 0.029(6) -0.008(5) 0.005(5) -0.001(5)
C43 0.037(5) 0.033(5) 0.012(4) 0.000(4) 0.002(4) -0.004(4)
C44 0.023(5) 0.035(5) 0.026(5) 0.002(4) 0.006(4) -0.006(4)
C45 0.050(6) 0.051(6) 0.009(4) 0.006(4) 0.004(4) 0.005(5)
C46 0.034(5) 0.060(7) 0.017(5) -0.008(5) -0.002(4) -0.009(4)
C47 0.043(6) 0.051(6) 0.013(4) 0.002(4) -0.004(4) 0.003(5)
C48 0.042(6) 0.037(5) 0.016(4) -0.003(4) -0.005(4) 0.007(5)
C49 0.067(7) 0.039(6) 0.034(6) -0.002(4) -0.015(5) 0.001(5)
C50 0.069(7) 0.053(7) 0.046(6) -0.002(5) -0.032(6) 0.011(5)
C51 0.065(8) 0.071(8) 0.056(7) 0.031(6) -0.001(6) 0.013(6)
C52 0.034(5) 0.076(8) 0.021(6) 0.008(5) -0.007(4) -0.008(5)
C53 0.030(5) 0.064(7) 0.031(6) 0.008(5) -0.003(4) -0.014(5)
C54 0.040(6) 0.076(8) 0.033(6) 0.014(6) -0.005(5) -0.015(5)
N4 0.051(5) 0.064(6) 0.040(5) 0.020(5) 0.005(4) -0.001(4)
C55 0.079(8) 0.050(7) 0.047(7) 0.007(6) -0.004(6) -0.008(6)
C56 0.070(7) 0.053(7) 0.025(5) 0.009(5) -0.001(5) -0.015(5)
C68 0.043(6) 0.047(6) 0.050(6) -0.011(5) -0.016(5) 0.001(5)
N5 0.039(5) 0.086(8) 0.062(6) -0.039(6) 0.007(5) -0.007(5)
C57 0.062(8) 0.094(10) 0.042(7) -0.027(7) 0.007(6) -0.010(7)
C58 0.049(6) 0.052(7) 0.059(7) -0.016(6) -0.009(5) -0.009(5)
C59 0.032(5) 0.066(8) 0.032(6) -0.012(5) 0.000(4) -0.008(5)
C60 0.039(6) 0.063(8) 0.055(7) -0.002(6) 0.004(5) 0.001(5)
C61 0.067(7) 0.032(6) 0.081(9) -0.024(6) 0.002(7) 0.000(5)
C69 0.064(7) 0.046(6) 0.062(7) -0.004(5) -0.028(6) 0.003(5)
C62 0.034(6) 0.033(5) 0.023(5) -0.002(4) 0.001(4) -0.003(4)
C63 0.038(6) 0.036(6) 0.025(5) -0.003(4) 0.003(4) -0.002(4)
C64 0.039(5) 0.035(5) 0.016(4) 0.002(4) -0.002(4) -0.007(4)
C65 0.045(6) 0.038(6) 0.019(5) -0.003(4) -0.012(4) 0.002(4)
C66 0.036(6) 0.032(5) 0.029(5) 0.002(4) 0.001(4) 0.005(4)
C67 0.028(5) 0.059(7) 0.028(5) 0.007(5) -0.012(4) -0.006(5)
C70 0.068(8) 0.073(8) 0.048(7) -0.021(6) 0.008(6) -0.001(6)
C71 0.027(5) 0.036(5) 0.027(5) 0.004(4) -0.009(4) 0.006(4)
C72 0.024(5) 0.048(6) 0.033(5) 0.012(5) 0.001(4) -0.008(4)
C73 0.034(6) 0.041(6) 0.033(5) 0.001(4) -0.007(4) -0.006(4)
C74 0.037(5) 0.039(5) 0.030(5) 0.002(4) -0.007(4) 0.003(4)
C75 0.035(6) 0.047(6) 0.022(5) -0.013(4) 0.007(4) -0.007(4)
C76 0.029(5) 0.044(5) 0.016(4) -0.009(4) 0.006(4) -0.008(4)
C77 0.037(5) 0.056(6) 0.027(5) 0.013(5) -0.001(4) -0.003(4)
C78 0.029(5) 0.069(7) 0.041(6) -0.004(5) 0.004(5) -0.009(5)
C79 0.075(8) 0.055(8) 0.075(8) 0.011(6) 0.002(7) -0.018(6)
C80 0.048(6) 0.033(5) 0.044(6) 0.012(5) -0.010(5) -0.009(5)
C81 0.055(6) 0.054(7) 0.034(6) 0.008(5) -0.008(5) -0.006(5)
C82 0.085(9) 0.063(8) 0.046(7) 0.020(6) -0.008(6) -0.008(7)
N6 0.062(7) 0.092(8) 0.087(8) 0.051(7) -0.027(6) 0.004(6)
C83 0.068(9) 0.107(11) 0.077(9) 0.037(8) 0.005(8) 0.032(7)
C84 0.073(9) 0.104(10) 0.074(9) 0.067(8) 0.021(7) 0.032(8)
O1 0.030(3) 0.035(3) 0.023(3) -0.003(3) -0.002(3) 0.001(3)
O2 0.046(4) 0.061(4) 0.021(3) 0.006(3) -0.001(3) -0.018(3)
O3 0.038(4) 0.056(4) 0.023(3) -0.010(3) -0.002(3) 0.011(3)
O4 0.034(4) 0.044(4) 0.037(4) 0.014(3) -0.010(3) 0.001(3)
O5 0.047(4) 0.049(4) 0.037(4) 0.000(3) -0.008(3) 0.005(3)
O6 0.040(4) 0.059(5) 0.048(4) 0.022(3) -0.014(3) -0.014(3)
N7 0.038(5) 0.105(9) 0.045(6) -0.044(7) -0.009(5) 0.028(6)
O7 0.099(7) 0.183(11) 0.045(5) -0.025(6) -0.027(5) 0.043(7)
O8 0.097(7) 0.084(7) 0.065(6) -0.018(5) -0.011(5) -0.001(5)
O9 0.077(6) 0.076(6) 0.116(8) -0.031(6) -0.021(6) 0.024(5)
N8 0.110(12) 0.188(19) 0.053(8) -0.029(11) -0.001(9) 0.101(12)
O11 0.164(13) 0.136(12) 0.138(12) -0.047(10) -0.063(10) 0.011(10)
O10 0.122(10) 0.201(14) 0.103(9) 0.017(9) -0.056(8) 0.011(9)
O12 0.213(14) 0.088(7) 0.071(7) -0.019(6) -0.005(8) 0.066(8)
N9 0.099(9) 0.066(7) 0.099(9) 0.006(6) -0.045(8) -0.008(6)
O13 0.154(7) 0.188(8) 0.103(5) 0.029(5) -0.030(5) -0.066(6)
O14 0.154(7) 0.188(8) 0.103(5) 0.029(5) -0.030(5) -0.066(6)
O15 0.154(7) 0.188(8) 0.103(5) 0.029(5) -0.030(5) -0.066(6)

loop_
_atom_type_symbol
_atom_type_description
_atom_type_scat_dispersion_real
_atom_type_scat_dispersion_imag
_atom_type_scat_source
C C 0.0181 0.0091 'International Tables Vol C Tables 4.2.6.8 and 6.1.1.4'
H H 0.0000 0.0000 'International Tables Vol C Tables 4.2.6.8 and 6.1.1.4'
N N 0.0311 0.0180 'International Tables Vol C Tables 4.2.6.8 and 6.1.1.4'
O O 0.0492 0.0322 'International Tables Vol C Tables 4.2.6.8 and 6.1.1.4'
Ag Ag 0.1306 4.2820 'International Tables Vol C Tables 4.2.6.8 and 6.1.1.4'

loop_
_geom_angle_atom_site_label_1
_geom_angle_atom_site_label_2
_geom_angle_atom_site_label_3
_geom_angle
_geom_angle_site_symmetry_1
_geom_angle_site_symmetry_3
N2 Ag1 N1 168.8(14) 6_454 .
N2 Ag1 Ag2 79.7(8) 6_454 .
N1 Ag1 Ag2 95.30(16) . .
N2 Ag1 Ag1 93.4(8) 6_454 8_554
N1 Ag1 Ag1 90.38(16) . 8_554
Ag2 Ag1 Ag1 170.80(3) . 8_554
N3 Ag2 N4 169.2(10) . 6_454
N3 Ag2 Ag1 78.38(18) . .
N4 Ag2 Ag1 104.1(13) 6_454 .
N5 Ag3 N6 165.5(15) . 3_564
C1 N1 C5 120.0 . .
C1 N1 Ag1 121.0(3) . .
C5 N1 Ag1 119.0(3) . .
C2 C1 N1 120.0 . .
C2 C1 H1A 120.0 . .
N1 C1 H1A 120.0 . .
C3 C2 C1 120.0 . .
C3 C2 H2A 120.0 . .
C1 C2 H2A 120.0 . .
C2 C3 C4 120.0 . .
C2 C3 C6 119.1(4) . .
C4 C3 C6 120.9(4) . .
C3 C4 C5 120.0 . .
C3 C4 H4A 120.0 . .
C5 C4 H4A 120.0 . .
C4 C5 N1 120.0 . .
C4 C5 H5A 120.0 . .
N1 C5 H5A 120.0 . .
C10 C12 H12A 109.5 . .
C10 C12 H12B 109.5 . .
H12A C12 H12B 109.5 . .
C10 C12 H12C 109.5 . .
H12A C12 H12C 109.5 . .
H12B C12 H12C 109.5 . .
C7 C6 C11 120.0 . .
C7 C6 C3 123.2(4) . .
C11 C6 C3 116.8(4) . .
O1 C7 C8 119.0(4) . .
O1 C7 C6 121.0(4) . .
C8 C7 C6 120.0 . .
C9 C8 C7 120.0 . .
C9 C8 C15 121.8(3) . .
C7 C8 C15 118.0(3) . .
C10 C9 C8 120.0 . .
C10 C9 C13 120.1(5) . .
C8 C9 C13 119.9(5) . .
C9 C10 C11 120.0 . .
C9 C10 C12 121.1(5) . .
C11 C10 C12 118.9(5) . .
C10 C11 C6 120.0 . .
C10 C11 H11A 120.0 . .
C6 C11 H11A 120.0 . .
C9 C13 H13A 109.5 . .
C9 C13 H13B 109.5 . .
H13A C13 H13B 109.5 . .
C9 C13 H13C 109.5 . .
H13A C13 H13C 109.5 . .
H13B C13 H13C 109.5 . .
O1 C14 H14A 109.5 . .
O1 C14 H14B 109.5 . .
H14A C14 H14B 109.5 . .
O1 C14 H14C 109.5 . .
H14A C14 H14C 109.5 . .
H14B C14 H14C 109.5 . .
C16 C15 C20 120.0 . .
C16 C15 C8 118.5(3) . .
C20 C15 C8 121.5(3) . .
O2 C16 C15 117.5(4) . .
O2 C16 C17 122.5(4) . .
C15 C16 C17 120.0 . .
C16 C17 C18 120.0 . .
C16 C17 C24 120.6(4) . .
C18 C17 C24 119.4(4) . .
C19 C18 C17 120.0 . .
C19 C18 H18A 120.0 . .
C17 C18 H18A 120.0 . .
C20 C19 C18 120.0 . .
C20 C19 C22 122.1(5) . .
C18 C19 C22 117.7(5) . .
C19 C20 C15 120.0 . .
C19 C20 C21 119.2 . .
C15 C20 C21 120.8 . .
C20 C21 H21A 109.5 . .
C20 C21 H21B 109.5 . .
H21A C21 H21B 109.5 . .
C20 C21 H21C 109.5 . .
H21A C21 H21C 109.5 . .
H21B C21 H21C 109.5 . .
C19 C22 H22A 109.5 . .
C19 C22 H22B 109.5 . .
H22A C22 H22B 109.5 . .
C19 C22 H22C 109.5 . .
H22A C22 H22C 109.5 . .
H22B C22 H22C 109.5 . .
O2 C23 H23A 109.5 . .
O2 C23 H23B 109.5 . .
H23A C23 H23B 109.5 . .
O2 C23 H23C 109.5 . .
H23A C23 H23C 109.5 . .
H23B C23 H23C 109.5 . .
C25 C24 C28 120.0 . .
C25 C24 C17 121.5(4) . .
C28 C24 C17 118.5(4) . .
C24 C25 C26 120.0 . .
C24 C25 H25A 120.0 . .
C26 C25 H25A 120.0 . .
C25 C26 N2 120.0 . .
C25 C26 H26A 120.0 . .
N2 C26 H26A 120.0 . .
C27 N2 C26 120.0 . .
C27 N2 Ag1 121.1(3) . 6_444
C26 N2 Ag1 118.8(3) . 6_444
C28 C27 N2 120.0 . .
C28 C27 H27A 120.0 . .
N2 C27 H27A 120.0 . .
C27 C28 C24 120.0 . .
C27 C28 H28A 120.0 . .
C24 C28 H28A 120.0 . .
C38 C40 H40A 109.5 . .
C38 C40 H40B 109.5 . .
H40A C40 H40B 109.5 . .
C38 C40 H40C 109.5 . .
H40A C40 H40C 109.5 . .
H40B C40 H40C 109.5 . .
C29 N3 C33 120.0 . .
C29 N3 Ag2 119.8(3) . .
C33 N3 Ag2 120.1(3) . .
C30 C29 N3 120.0 . .
C30 C29 H29A 120.0 . .
N3 C29 H29A 120.0 . .
C29 C30 C31 120.0 . .
C29 C30 H30A 120.0 . .
C31 C30 H30A 120.0 . .
C30 C31 C32 120.0 . .
C30 C31 C34 118.6(4) . .
C32 C31 C34 121.4(4) . .
C31 C32 C33 120.0 . .
C31 C32 H32A 120.0 . .
C33 C32 H32A 120.0 . .
C32 C33 N3 120.0 . .
C32 C33 H33A 120.0 . .
N3 C33 H33A 120.0 . .
C37 C41 H41A 109.5 . .
C37 C41 H41B 109.5 . .
H41A C41 H41B 109.5 . .
C37 C41 H41C 109.5 . .
H41A C41 H41C 109.5 . .
H41B C41 H41C 109.5 . .
C35 C34 C39 120.0 . .
C35 C34 C31 121.1(4) . .
C39 C34 C31 118.9(4) . .
O3 C35 C34 121.4(4) . .
O3 C35 C36 118.6(4) . .
C34 C35 C36 120.0 . .
C37 C36 C35 120.0 . .
C37 C36 C43 123.2(4) . .
C35 C36 C43 116.5(4) . .
C38 C37 C36 120.0 . .
C38 C37 C41 119.4(5) . .
C36 C37 C41 120.5(5) . .
C37 C38 C39 120.0 . .
C37 C38 C40 121.4(6) . .
C39 C38 C40 118.5(6) . .
C38 C39 C34 120.0 . .
C38 C39 H39A 120.0 . .
C34 C39 H39A 120.0 . .
O3 C42 H42A 109.5 . .
O3 C42 H42B 109.5 . .
H42A C42 H42B 109.5 . .
O3 C42 H42C 109.5 . .
H42A C42 H42C 109.5 . .
H42B C42 H42C 109.5 . .
C44 C43 C48 120.0 . .
C44 C43 C36 117.7(3) . .
C48 C43 C36 122.2(3) . .
O4 C44 C45 122.4(4) . .
O4 C44 C43 117.6(4) . .
C45 C44 C43 120.0 . .
C44 C45 C46 120.0 . .
C44 C45 C52 121.1(4) . .
C46 C45 C52 118.8(4) . .
C45 C46 C47 120.0 . .
C45 C46 H46A 120.0 . .
C47 C46 H46A 120.0 . .
C48 C47 C46 120.0 . .
C48 C47 C50 122.1(5) . .
C46 C47 C50 117.8(5) . .
C47 C48 C43 120.0 . .
C47 C48 C49 122.0 . .
C43 C48 C49 118.0 . .
C48 C49 H49A 109.5 . .
C48 C49 H49B 109.5 . .
H49A C49 H49B 109.5 . .
C48 C49 H49C 109.5 . .
H49A C49 H49C 109.5 . .
H49B C49 H49C 109.5 . .
C47 C50 H50A 109.5 . .
C47 C50 H50B 109.5 . .
H50A C50 H50B 109.5 . .
C47 C50 H50C 109.5 . .
H50A C50 H50C 109.5 . .
H50B C50 H50C 109.5 . .
O4 C51 H51A 109.5 . .
O4 C51 H51B 109.5 . .
H51A C51 H51B 109.5 . .
O4 C51 H51C 109.5 . .
H51A C51 H51C 109.5 . .
H51B C51 H51C 109.5 . .
C53 C52 C56 120.0 . .
C53 C52 C45 119.0(4) . .
C56 C52 C45 121.0(4) . .
C54 C53 C52 120.0 . .
C54 C53 H53A 120.0 . .
C52 C53 H53A 120.0 . .
N4 C54 C53 120.0 . .
N4 C54 H54A 120.0 . .
C53 C54 H54A 120.0 . .
C54 N4 C55 120.0 . .
C54 N4 Ag2 117.6(3) . 6_444
C55 N4 Ag2 122.1(3) . 6_444
N4 C55 C56 120.0 . .
N4 C55 H55A 120.0 . .
C56 C55 H55A 120.0 . .
C55 C56 C52 120.0 . .
C55 C56 H56A 120.0 . .
C52 C56 H56A 120.0 . .
C66 C68 H68A 109.5 . .
C66 C68 H68B 109.5 . .
H68A C68 H68B 109.5 . .
C66 C68 H68C 109.5 . .
H68A C68 H68C 109.5 . .
H68B C68 H68C 109.5 . .
C57 N5 C61 120.0 . .
C57 N5 Ag3 119.6(4) . .
C61 N5 Ag3 119.7(4) . .
C58 C57 N5 120.0 . .
C58 C57 H57A 120.0 . .
N5 C57 H57A 120.0 . .
C57 C58 C59 120.0 . .
C57 C58 H58A 120.0 . .
C59 C58 H58A 120.0 . .
C60 C59 C58 120.0 . .
C60 C59 C62 120.1(5) . .
C58 C59 C62 119.8(5) . .
C59 C60 C61 120.0 . .
C59 C60 H60A 120.0 . .
C61 C60 H60A 120.0 . .
C60 C61 N5 120.0 . .
C60 C61 H61A 120.0 . .
N5 C61 H61A 120.0 . .
C65 C69 H69A 109.5 . .
C65 C69 H69B 109.5 . .
H69A C69 H69B 109.5 . .
C65 C69 H69C 109.5 . .
H69A C69 H69C 109.5 . .
H69B C69 H69C 109.5 . .
C63 C62 C67 120.0 . .
C63 C62 C59 121.1(4) . .
C67 C62 C59 118.9(4) . .
O5 C63 C62 120.6(4) . .
O5 C63 C64 119.4(4) . .
C62 C63 C64 120.0 . .
C65 C64 C63 120.0 . .
C65 C64 C71 122.0(4) . .
C63 C64 C71 118.0(4) . .
C64 C65 C66 120.0 . .
C64 C65 C69 120.4(5) . .
C66 C65 C69 119.6(5) . .
C67 C66 C65 120.0 . .
C67 C66 C68 118.3(5) . .
C65 C66 C68 121.7(5) . .
C66 C67 C62 120.0 . .
C66 C67 H67A 120.0 . .
C62 C67 H67A 120.0 . .
O5 C70 H70A 109.5 . .
O5 C70 H70B 109.5 . .
H70A C70 H70B 109.5 . .
O5 C70 H70C 109.5 . .
H70A C70 H70C 109.5 . .
H70B C70 H70C 109.5 . .
C72 C71 C76 120.0 . .
C72 C71 C64 117.2(3) . .
C76 C71 C64 122.5(3) . .
C71 C72 C73 120.0 . .
C71 C72 O6 118.5(4) . .
C73 C72 O6 121.0(4) . .
C72 C73 C74 120.0 . .
C72 C73 C80 122.1(4) . .
C74 C73 C80 117.9(4) . .
C75 C74 C73 120.0 . .
C75 C74 H74A 120.0 . .
C73 C74 H74A 120.0 . .
C74 C75 C76 120.0 . .
C74 C75 C78 118.3(4) . .
C76 C75 C78 121.6(4) . .
C75 C76 C71 120.0 . .
C75 C76 C77 119.9 . .
C71 C76 C77 120.0 . .
C76 C77 H77A 109.5 . .
C76 C77 H77B 109.5 . .
H77A C77 H77B 109.5 . .
C76 C77 H77C 109.5 . .
H77A C77 H77C 109.5 . .
H77B C77 H77C 109.5 . .
C75 C78 H78A 109.5 . .
C75 C78 H78B 109.5 . .
H78A C78 H78B 109.5 . .
C75 C78 H78C 109.5 . .
H78A C78 H78C 109.5 . .
H78B C78 H78C 109.5 . .
O6 C79 H79A 109.5 . .
O6 C79 H79B 109.5 . .
H79A C79 H79B 109.5 . .
O6 C79 H79C 109.5 . .
H79A C79 H79C 109.5 . .
H79B C79 H79C 109.5 . .
C81 C80 C84 120.0 . .
C81 C80 C73 122.7(4) . .
C84 C80 C73 117.3(4) . .
C82 C81 C80 120.0 . .
C82 C81 H81A 120.0 . .
C80 C81 H81A 120.0 . .
C81 C82 N6 120.0 . .
C81 C82 H82A 120.0 . .
N6 C82 H82A 120.0 . .
C83 N6 C82 120.0 . .
C83 N6 Ag3 117.9(4) . 3_565
C82 N6 Ag3 120.5(4) . 3_565
C84 C83 N6 120.0 . .
C84 C83 H83A 120.0 . .
N6 C83 H83A 120.0 . .
C83 C84 C80 120.0 . .
C83 C84 H84A 120.0 . .
C80 C84 H84A 120.0 . .
C7 O1 C14 115.7(6) . .
C16 O2 C23 116.1(6) . .
C35 O3 C42 113.8(6) . .
C44 O4 C51 117.1(7) . .
C63 O5 C70 116.1(7) . .
C72 O6 C79 111.7(8) . .
O7 N7 O9 120.0(13) . .
O7 N7 O8 122.1(12) . .
O9 N7 O8 117.9(10) . .
O10 N8 O12 112.8(17) . .
O10 N8 O11 124.4(16) . .
O12 N8 O11 122.9(15) . .
O14 N9 O13 121.5(13) . .
O14 N9 O15 117.4(14) . .
O13 N9 O15 114.1(13) . .
C85 C86 O16 109(3) . .
C85 C86 C87 122(3) . .
O16 C86 C87 110(2) . .
O17 C89 C90 101(3) . .
O17 C89 C88 94(2) . .
C90 C89 C88 86(3) . .
C91 C92 O18 99.1(17) . .
C91 C92 C93 147(6) . .
O18 C92 C93 98.8(16) . .

loop_
_geom_bond_atom_site_label_1
_geom_bond_atom_site_label_2
_geom_bond_distance
_geom_bond_site_symmetry_2
Ag1 N2 2.15(5) 6_454
Ag1 N1 2.156(4) .
Ag1 Ag2 3.2108(13) .
Ag1 Ag1 3.3690(18) 8_554
Ag2 N3 2.112(4) .
Ag2 N4 2.12(4) 6_454
Ag3 N5 2.146(4) .
Ag3 N6 2.15(6) 3_564
N1 C1 1.3900 .
N1 C5 1.3900 .
C1 C2 1.3900 .
C1 H1A 0.9300 .
C2 C3 1.3900 .
C2 H2A 0.9300 .
C3 C4 1.3900 .
C3 C6 1.543(5) .
C4 C5 1.3900 .
C4 H4A 0.9300 .
C5 H5A 0.9300 .
C12 C10 1.518(10) .
C12 H12A 0.9600 .
C12 H12B 0.9600 .
C12 H12C 0.9600 .
C6 C7 1.3900 .
C6 C11 1.3900 .
C7 O1 1.387(6) .
C7 C8 1.3900 .
C8 C9 1.3900 .
C8 C15 1.497(5) .
C9 C10 1.3900 .
C9 C13 1.512(10) .
C10 C11 1.3900 .
C11 H11A 0.9300 .
C13 H13A 0.9600 .
C13 H13B 0.9600 .
C13 H13C 0.9600 .
C14 O1 1.429(11) .
C14 H14A 0.9600 .
C14 H14B 0.9600 .
C14 H14C 0.9600 .
C15 C16 1.3900 .
C15 C20 1.3900 .
C16 O2 1.371(7) .
C16 C17 1.3900 .
C17 C18 1.3900 .
C17 C24 1.544(5) .
C18 C19 1.3900 .
C18 H18A 0.9300 .
C19 C20 1.3900 .
C19 C22 1.509(11) .
C20 C21 1.5119 .
C21 H21A 0.9600 .
C21 H21B 0.9600 .
C21 H21C 0.9600 .
C22 H22A 0.9600 .
C22 H22B 0.9600 .
C22 H22C 0.9600 .
C23 O2 1.437(12) .
C23 H23A 0.9600 .
C23 H23B 0.9600 .
C23 H23C 0.9600 .
C24 C25 1.3900 .
C24 C28 1.3900 .
C25 C26 1.3900 .
C25 H25A 0.9300 .
C26 N2 1.3900 .
C26 H26A 0.9300 .
N2 C27 1.3900 .
N2 Ag1 2.150(4) 6_444
C27 C28 1.3900 .
C27 H27A 0.9300 .
C28 H28A 0.9300 .
C40 C38 1.491(10) .
C40 H40A 0.9600 .
C40 H40B 0.9600 .
C40 H40C 0.9600 .
N3 C29 1.3900 .
N3 C33 1.3900 .
C29 C30 1.3900 .
C29 H29A 0.9300 .
C30 C31 1.3900 .
C30 H30A 0.9300 .
C31 C32 1.3900 .
C31 C34 1.529(5) .
C32 C33 1.3900 .
C32 H32A 0.9300 .
C33 H33A 0.9300 .
C41 C37 1.528(9) .
C41 H41A 0.9600 .
C41 H41B 0.9600 .
C41 H41C 0.9600 .
C34 C35 1.3900 .
C34 C39 1.3900 .
C35 O3 1.370(7) .
C35 C36 1.3900 .
C36 C37 1.3900 .
C36 C43 1.490(5) .
C37 C38 1.3900 .
C38 C39 1.3900 .
C39 H39A 0.9300 .
C42 O3 1.440(11) .
C42 H42A 0.9600 .
C42 H42B 0.9600 .
C42 H42C 0.9600 .
C43 C44 1.3900 .
C43 C48 1.3900 .
C44 O4 1.365(7) .
C44 C45 1.3900 .
C45 C46 1.3900 .
C45 C52 1.511(5) .
C46 C47 1.3900 .
C46 H46A 0.9300 .
C47 C48 1.3900 .
C47 C50 1.527(10) .
C48 C49 1.5318 .
C49 H49A 0.9600 .
C49 H49B 0.9600 .
C49 H49C 0.9600 .
C50 H50A 0.9600 .
C50 H50B 0.9600 .
C50 H50C 0.9600 .
C51 O4 1.412(13) .
C51 H51A 0.9600 .
C51 H51B 0.9600 .
C51 H51C 0.9600 .
C52 C53 1.3900 .
C52 C56 1.3900 .
C53 C54 1.3900 .
C53 H53A 0.9300 .
C54 N4 1.3900 .
C54 H54A 0.9300 .
N4 C55 1.3900 .
N4 Ag2 2.120(4) 6_444
C55 C56 1.3900 .
C55 H55A 0.9300 .
C56 H56A 0.9300 .
C68 C66 1.536(10) .
C68 H68A 0.9600 .
C68 H68B 0.9600 .
C68 H68C 0.9600 .
N5 C57 1.3900 .
N5 C61 1.3900 .
C57 C58 1.3900 .
C57 H57A 0.9300 .
C58 C59 1.3900 .
C58 H58A 0.9300 .
C59 C60 1.3900 .
C59 C62 1.511(5) .
C60 C61 1.3900 .
C60 H60A 0.9300 .
C61 H61A 0.9300 .
C69 C65 1.530(10) .
C69 H69A 0.9600 .
C69 H69B 0.9600 .
C69 H69C 0.9600 .
C62 C63 1.3900 .
C62 C67 1.3900 .
C63 O5 1.362(7) .
C63 C64 1.3900 .
C64 C65 1.3900 .
C64 C71 1.507(5) .
C65 C66 1.3900 .
C66 C67 1.3900 .
C67 H67A 0.9300 .
C70 O5 1.433(13) .
C70 H70A 0.9600 .
C70 H70B 0.9600 .
C70 H70C 0.9600 .
C71 C72 1.3900 .
C71 C76 1.3900 .
C72 C73 1.3900 .
C72 O6 1.396(7) .
C73 C74 1.3900 .
C73 C80 1.526(5) .
C74 C75 1.3900 .
C74 H74A 0.9300 .
C75 C76 1.3900 .
C75 C78 1.526(10) .
C76 C77 1.5276 .
C77 H77A 0.9600 .
C77 H77B 0.9600 .
C77 H77C 0.9600 .
C78 H78A 0.9600 .
C78 H78B 0.9600 .
C78 H78C 0.9600 .
C79 O6 1.414(13) .
C79 H79A 0.9600 .
C79 H79B 0.9600 .
C79 H79C 0.9600 .
C80 C81 1.3900 .
C80 C84 1.3900 .
C81 C82 1.3900 .
C81 H81A 0.9300 .
C82 N6 1.3900 .
C82 H82A 0.9300 .
N6 C83 1.3900 .
N6 Ag3 2.154(4) 3_565
C83 C84 1.3900 .
C83 H83A 0.9300 .
C84 H84A 0.9300 .
N7 O7 1.232(11) .
N7 O9 1.236(11) .
N7 O8 1.244(11) .
N8 O10 1.239(13) .
N8 O12 1.243(13) .
N8 O11 1.245(15) .
N9 O14 1.237(13) .
N9 O13 1.240(13) .
N9 O15 1.244(13) .
O16 C86 1.53(3) .
C85 C86 1.48(4) .
C86 C87 1.539(18) .
O17 C89 1.49(4) .
C88 C89 1.529(19) .
C89 C90 1.526(19) .
O18 C92 1.56(2) .
C91 C92 1.55(2) .
C92 C93 1.56(2) .
